data_7135442
loop_
_publ_author_name
'Wei, Yu-Long'
'Yao, Wen-Dong'
'Lv, Yi-Lei'
'Ma, Liang'
'Tang, Ru-Ling'

_publ_section_title
;
 REV<sub>3</sub>(BO<sub>3</sub>)<sub>4</sub> (RE = La-Nd): a series of
 rare earth vanadoborates exhibit large birefringence induced by distorted
 V<sup>III</sup>O<sub>6</sub> groups.
;
_journal_issue 18
_journal_name_full 'Chemical communications (Cambridge, England)'
_journal_page_first 5297
_journal_page_last 5301
_journal_paper_doi 10.1039/d6cc00362a
_journal_volume 62
_journal_year 2026
_chemical_formula_moiety 'B4 Ce O12 V3'
_chemical_formula_sum 'B4 Ce O12 V3'
_chemical_formula_weight 528.18
_space_group_crystal_system monoclinic
_space_group_IT_number 15
_space_group_name_Hall '-C 2yc'
_space_group_name_H-M_alt 'C 1 2/c 1'
_atom_sites_solution_primary dual
_audit_creation_date 2022-03-31
_audit_creation_method
;
Olex2 1.3
(compiled 2020.06.28 svn.raecde09e for OlexSys, GUI svn.r6145)
;
_audit_update_record
;
2023-04-07 deposited with the CCDC.	2026-02-05 downloaded from the CCDC.
;
_cell_angle_alpha 90
_cell_angle_beta 104.918(2)
_cell_angle_gamma 90
_cell_formula_units_Z 4
_cell_length_a 7.5498(5)
_cell_length_b 9.6596(6)
_cell_length_c 11.5824(9)
_cell_measurement_reflns_used 2375
_cell_measurement_temperature 273.15
_cell_measurement_theta_max 27.16
_cell_measurement_theta_min 3.50
_cell_volume 816.21(10)
_computing_cell_refinement 'SAINT v8.37A (Bruker, 2015)'
_computing_data_reduction 'SAINT v8.37A (Bruker, 2015)'
_computing_molecular_graphics 'Olex2 1.3 (Dolomanov et al., 2009)'
_computing_publication_material 'Olex2 1.3 (Dolomanov et al., 2009)'
_computing_structure_refinement 'SHELXL 2018/3 (Sheldrick, 2015)'
_computing_structure_solution 'SHELXT 2014/5 (Sheldrick, 2014)'
_diffrn_ambient_temperature 273.15
_diffrn_measured_fraction_theta_full 0.985
_diffrn_measured_fraction_theta_max 0.987
_diffrn_measurement_device_type 'Bruker APEX-II CCD'
_diffrn_measurement_method '\f and \w scans'
_diffrn_radiation_monochromator graphite
_diffrn_radiation_type MoK\a
_diffrn_radiation_wavelength 0.71073
_diffrn_reflns_av_R_equivalents 0.0459
_diffrn_reflns_av_unetI/netI 0.0408
_diffrn_reflns_Laue_measured_fraction_full 0.985
_diffrn_reflns_Laue_measured_fraction_max 0.987
_diffrn_reflns_limit_h_max 9
_diffrn_reflns_limit_h_min -9
_diffrn_reflns_limit_k_max 11
_diffrn_reflns_limit_k_min -12
_diffrn_reflns_limit_l_max 14
_diffrn_reflns_limit_l_min -15
_diffrn_reflns_number 4038
_diffrn_reflns_point_group_measured_fraction_full 0.985
_diffrn_reflns_point_group_measured_fraction_max 0.987
_diffrn_reflns_theta_full 25.242
_diffrn_reflns_theta_max 27.475
_diffrn_reflns_theta_min 3.500
_diffrn_source_current 1.0
_diffrn_source_power 0.05
_diffrn_source_voltage 50.0
_diffrn_standards_number 0
_exptl_absorpt_coefficient_mu 8.878
_exptl_absorpt_correction_T_max 0.7455
_exptl_absorpt_correction_T_min 0.6990
_exptl_absorpt_correction_type multi-scan
_exptl_absorpt_process_details
;
SADABS-2016/2 (Bruker,2016/2) was used for absorption correction.
wR2(int) was 0.0531 before and 0.0466 after correction.
The Ratio of minimum to maximum transmission is 0.9376.
The \l/2 correction factor is Not present.
;
_exptl_crystal_colour green
_exptl_crystal_density_diffrn 4.298
_exptl_crystal_description block
_exptl_crystal_F_000 972
_exptl_crystal_size_max 0.1
_exptl_crystal_size_mid 0.08
_exptl_crystal_size_min 0.07
_refine_diff_density_max 1.134
_refine_diff_density_min -0.705
_refine_diff_density_rms 0.197
_refine_ls_extinction_coef 0.00034(12)
_refine_ls_extinction_expression Fc^*^=kFc[1+0.001xFc^2^\l^3^/sin(2\q)]^-1/4^
_refine_ls_extinction_method 'SHELXL-2018/3 (Sheldrick 2018)'
_refine_ls_goodness_of_fit_ref 1.057
_refine_ls_hydrogen_treatment undef
_refine_ls_matrix_type full
_refine_ls_number_parameters 88
_refine_ls_number_reflns 919
_refine_ls_number_restraints 0
_refine_ls_restrained_S_all 1.057
_refine_ls_R_factor_all 0.0306
_refine_ls_R_factor_gt 0.0242
_refine_ls_shift/su_max 0.001
_refine_ls_shift/su_mean 0.000
_refine_ls_structure_factor_coef Fsqd
_refine_ls_weighting_details 'w=1/[\s^2^(Fo^2^)+(0.0178P)^2^] where P=(Fo^2^+2Fc^2^)/3'
_refine_ls_weighting_scheme calc
_refine_ls_wR_factor_gt 0.0425
_refine_ls_wR_factor_ref 0.0439
_reflns_Friedel_coverage 0.000
_reflns_number_gt 843
_reflns_number_total 919
_reflns_threshold_expression 'I > 2\s(I)'
_cod_data_source_file d6cc00362a2.cif
_cod_data_source_block a_CCDC1
_cod_depositor_comments
;
The following automatic conversions were performed:

data item '_exptl_absorpt_correction_type' value 'MULTI-SCAN' was
changed to 'multi-scan' in accordance with the
/home/data/users/saulius/crontab/automatic-downloads/rss-feeds/RSC/lib/dictionaries/cif_core.dic
dictionary named 'cif_core.dic' version 2.4.2 last updated on
2011-04-26.

Automatic conversion script
Id: cif_fix_values 8170 2020-07-09 18:12:32Z antanas 

 Adding full bibliography for 7135441--7135444.cif.
;
_cod_database_code 7135442
_shelx_shelxl_version_number 2018/3
_shelx_space_group_comment
;
The symmetry employed for this shelxl refinement is uniquely defined
by the following loop, which should always be used as a source of
symmetry information in preference to the above space-group names.
They are only intended as comments.
;
_olex2_refinement_description
;
;
_olex2_submission_special_instructions 'No special instructions were received'

loop_
_space_group_symop_operation_xyz
'x, y, z'
'-x, y, -z+1/2'
'x+1/2, y+1/2, z'
'-x+1/2, y+1/2, -z+1/2'
'-x, -y, -z'
'x, -y, z-1/2'
'-x+1/2, -y+1/2, -z'
'x+1/2, -y+1/2, z-1/2'

loop_
_atom_site_label
_atom_site_type_symbol
_atom_site_fract_x
_atom_site_fract_y
_atom_site_fract_z
_atom_site_U_iso_or_equiv
_atom_site_adp_type
_atom_site_occupancy
_atom_site_site_symmetry_order
_atom_site_calc_flag
_atom_site_refinement_flags_posn
_atom_site_refinement_flags_adp
_atom_site_refinement_flags_occupancy
_atom_site_disorder_assembly
_atom_site_disorder_group
Ce1 Ce 1.000000 0.53555(3) 0.250000 0.00715(12) Uani 1 2 d S T P . .
V1 V 0.44378(9) 0.25155(6) -0.02788(6) 0.00371(16) Uani 1 1 d . . . . .
V2 V 0.500000 0.58435(9) 0.250000 0.0050(2) Uani 1 2 d S T P . .
O1 O 0.7502(3) 0.3852(3) 0.5079(2) 0.0080(6) Uani 1 1 d . . . . .
O2 O 0.6044(3) 0.5981(3) 0.4268(2) 0.0059(5) Uani 1 1 d . . . . .
O3 O 0.5612(4) 0.2404(3) 0.1425(2) 0.0076(6) Uani 1 1 d . . . . .
O4 O 0.6940(4) 0.4508(3) 0.2394(2) 0.0079(6) Uani 1 1 d . . . . .
O5 O 0.9030(3) 0.5957(3) 0.5635(2) 0.0074(6) Uani 1 1 d . . . . .
O6 O 0.8368(4) 0.2356(3) 0.2934(2) 0.0083(6) Uani 1 1 d . . . . .
B1 B 0.6944(6) 0.3119(5) 0.2225(4) 0.0059(9) Uani 1 1 d . . . . .
B2 B 0.7509(5) 0.5291(5) 0.4971(3) 0.0043(9) Uiso 1 1 d . . . . .

loop_
_atom_site_aniso_label
_atom_site_aniso_U_11
_atom_site_aniso_U_22
_atom_site_aniso_U_33
_atom_site_aniso_U_23
_atom_site_aniso_U_13
_atom_site_aniso_U_12
Ce1 0.00702(18) 0.00701(18) 0.00740(18) 0.000 0.00183(13) 0.000
V1 0.0040(3) 0.0031(3) 0.0037(3) 0.0000(2) 0.0005(3) 0.0004(2)
V2 0.0042(4) 0.0045(5) 0.0060(4) 0.000 0.0005(4) 0.000
O1 0.0084(14) 0.0051(14) 0.0110(14) -0.0002(11) 0.0034(12) 0.0004(11)
O2 0.0054(13) 0.0068(14) 0.0052(13) 0.0007(11) 0.0009(11) 0.0013(11)
O3 0.0072(14) 0.0105(15) 0.0052(14) -0.0012(11) 0.0019(12) -0.0034(11)
O4 0.0047(13) 0.0061(14) 0.0122(14) 0.0001(11) 0.0009(11) -0.0013(11)
O5 0.0068(13) 0.0068(14) 0.0078(13) 0.0003(11) 0.0002(11) -0.0009(11)
O6 0.0084(15) 0.0088(15) 0.0062(15) -0.0009(11) -0.0004(13) 0.0027(11)
B1 0.006(2) 0.007(2) 0.005(2) 0.0004(17) 0.0007(17) 0.0003(18)

loop_
_atom_type_symbol
_atom_type_description
_atom_type_scat_dispersion_real
_atom_type_scat_dispersion_imag
_atom_type_scat_source
B B 0.0013 0.0007 'International Tables Vol C Tables 4.2.6.8 and 6.1.1.4'
Ce Ce -0.2486 2.6331 'International Tables Vol C Tables 4.2.6.8 and 6.1.1.4'
O O 0.0106 0.0060 'International Tables Vol C Tables 4.2.6.8 and 6.1.1.4'
V V 0.3005 0.5294 'International Tables Vol C Tables 4.2.6.8 and 6.1.1.4'

loop_
_geom_angle_atom_site_label_1
_geom_angle_atom_site_label_2
_geom_angle_atom_site_label_3
_geom_angle
_geom_angle_site_symmetry_1
_geom_angle_site_symmetry_3
_geom_angle_publ_flag
O3 Ce1 O3 71.90(12) 4_655 3 ?
O3 Ce1 O5 91.30(9) 4_655 5_766 ?
O3 Ce1 O5 144.65(9) 3 5_766 ?
O3 Ce1 O5 144.65(9) 4_655 6_565 ?
O3 Ce1 O5 91.30(9) 3 6_565 ?
O3 Ce1 B1 25.13(10) 3 3 ?
O3 Ce1 B1 60.79(10) 3 4_655 ?
O3 Ce1 B1 25.13(10) 4_655 4_655 ?
O3 Ce1 B1 60.79(10) 4_655 3 ?
O3 Ce1 B2 80.25(10) 3 6_565 ?
O3 Ce1 B2 119.64(10) 4_655 6_565 ?
O3 Ce1 B2 119.64(10) 3 5_766 ?
O3 Ce1 B2 80.25(10) 4_655 5_766 ?
O4 Ce1 O3 89.79(9) 2_755 3 ?
O4 Ce1 O3 123.38(9) 2_755 4_655 ?
O4 Ce1 O3 89.79(9) . 4_655 ?
O4 Ce1 O3 123.38(9) . 3 ?
O4 Ce1 O4 140.55(13) . 2_755 ?
O4 Ce1 O5 86.25(8) 2_755 6_565 ?
O4 Ce1 O5 73.49(9) . 6_565 ?
O4 Ce1 O5 73.49(9) 2_755 5_766 ?
O4 Ce1 O5 86.25(8) . 5_766 ?
O4 Ce1 B1 139.05(10) 2_755 4_655 ?
O4 Ce1 B1 79.96(10) . 4_655 ?
O4 Ce1 B1 139.05(10) . 3 ?
O4 Ce1 B1 79.96(10) 2_755 3 ?
O4 Ce1 B2 108.49(10) 2_755 6_565 ?
O4 Ce1 B2 108.49(10) . 5_766 ?
O4 Ce1 B2 63.08(9) 2_755 5_766 ?
O4 Ce1 B2 63.08(9) . 6_565 ?
O5 Ce1 O5 117.63(12) 6_565 5_766 ?
O5 Ce1 B1 113.40(10) 5_766 4_655 ?
O5 Ce1 B1 119.60(10) 5_766 3 ?
O5 Ce1 B1 113.40(10) 6_565 3 ?
O5 Ce1 B1 119.60(10) 6_565 4_655 ?
O5 Ce1 B2 134.26(10) 5_766 6_565 ?
O5 Ce1 B2 134.26(10) 6_565 5_766 ?
O5 Ce1 B2 25.03(10) 6_565 6_565 ?
O5 Ce1 B2 25.03(10) 5_766 5_766 ?
B1 Ce1 B1 61.24(16) 3 4_655 ?
B1 Ce1 B2 105.29(11) 3 6_565 ?
B1 Ce1 B2 94.71(11) 3 5_766 ?
B1 Ce1 B2 94.71(11) 4_655 6_565 ?
B1 Ce1 B2 105.29(11) 4_655 5_766 ?
B2 Ce1 B2 156.81(17) 6_565 5_766 ?
O1 V1 O1 79.36(12) 2_655 8_455 ?
O1 V1 O2 94.09(11) 2_655 6_565 ?
O1 V1 O6 88.13(10) 2_655 8_455 ?
O2 V1 O1 172.39(10) 6_565 8_455 ?
O3 V1 O1 94.24(11) . 2_655 ?
O3 V1 O1 85.60(10) . 8_455 ?
O3 V1 O2 98.85(11) . 6_565 ?
O3 V1 O5 91.77(11) . 4_645 ?
O3 V1 O6 176.59(12) . 8_455 ?
O5 V1 O1 92.09(11) 4_645 8_455 ?
O5 V1 O1 169.12(11) 4_645 2_655 ?
O5 V1 O2 93.93(11) 4_645 6_565 ?
O5 V1 O6 86.27(10) 4_645 8_455 ?
O6 V1 O1 97.26(10) 8_455 8_455 ?
O6 V1 O2 78.51(10) 8_455 6_565 ?
O2 V2 O2 172.37(16) . 2_655 ?
O2 V2 O6 78.78(11) . 3_455 ?
O2 V2 O6 78.78(11) 2_655 4_655 ?
O2 V2 O6 95.74(10) 2_655 3_455 ?
O2 V2 O6 95.74(10) . 4_655 ?
O4 V2 O2 94.75(10) 2_655 . ?
O4 V2 O2 94.75(10) . 2_655 ?
O4 V2 O2 90.22(10) . . ?
O4 V2 O2 90.22(10) 2_655 2_655 ?
O4 V2 O4 98.66(15) 2_655 . ?
O4 V2 O6 168.05(11) . 3_455 ?
O4 V2 O6 168.04(11) 2_655 4_655 ?
O4 V2 O6 87.02(10) 2_655 3_455 ?
O4 V2 O6 87.02(10) . 4_655 ?
O6 V2 O6 89.40(15) 4_655 3_455 ?
V1 O1 V1 100.64(12) 2_655 8_556 ?
B2 O1 V1 132.0(2) . 2_655 ?
B2 O1 V1 126.4(2) . 8_556 ?
V2 O2 V1 101.92(11) . 6_566 ?
B2 O2 V1 129.5(2) . 6_566 ?
B2 O2 V2 128.5(2) . . ?
V1 O3 Ce1 117.68(12) . 3_445 ?
B1 O3 Ce1 105.4(2) . 3_445 ?
B1 O3 V1 136.3(2) . . ?
V2 O4 Ce1 119.20(12) . . ?
B1 O4 Ce1 107.7(2) . . ?
B1 O4 V2 133.1(3) . . ?
V1 O5 Ce1 120.86(11) 4_655 5_766 ?
B2 O5 Ce1 105.7(2) . 5_766 ?
B2 O5 V1 133.0(2) . 4_655 ?
V1 O6 V2 100.79(12) 8_556 3_545 ?
B1 O6 V1 128.2(2) . 8_556 ?
B1 O6 V2 131.0(2) . 3_545 ?
O3 B1 Ce1 49.43(18) . 3_445 ?
O3 B1 O6 117.1(4) . . ?
O4 B1 Ce1 144.9(3) . 3_445 ?
O4 B1 O3 124.7(4) . . ?
O4 B1 O6 118.1(4) . . ?
O6 B1 Ce1 78.3(2) . 3_445 ?
O1 B2 Ce1 74.38(19) . 5_766 ?
O2 B2 Ce1 149.3(3) . 5_766 ?
O2 B2 O1 121.2(3) . . ?
O2 B2 O5 122.7(4) . . ?
O5 B2 Ce1 49.28(17) . 5_766 ?
O5 B2 O1 116.1(3) . . ?

loop_
_geom_bond_atom_site_label_1
_geom_bond_atom_site_label_2
_geom_bond_distance
_geom_bond_site_symmetry_2
_geom_bond_publ_flag
Ce1 O3 2.445(3) 4_655 ?
Ce1 O3 2.445(3) 3 ?
Ce1 O4 2.424(3) . ?
Ce1 O4 2.424(3) 2_755 ?
Ce1 O5 2.448(2) 5_766 ?
Ce1 O5 2.448(3) 6_565 ?
Ce1 B1 3.102(4) 3 ?
Ce1 B1 3.102(4) 4_655 ?
Ce1 B2 3.110(4) 6_565 ?
Ce1 B2 3.110(4) 5_766 ?
V1 O1 2.010(3) 2_655 ?
V1 O1 2.089(3) 8_455 ?
V1 O2 2.045(3) 6_565 ?
V1 O3 1.947(3) . ?
V1 O5 2.006(3) 4_645 ?
V1 O6 2.023(3) 8_455 ?
V2 O2 2.001(2) 2_655 ?
V2 O2 2.001(2) . ?
V2 O4 1.979(3) . ?
V2 O4 1.979(3) 2_655 ?
V2 O6 2.055(3) 4_655 ?
V2 O6 2.055(3) 3_455 ?
O1 B2 1.397(5) . ?
O2 B2 1.366(5) . ?
O3 B1 1.367(5) . ?
O4 B1 1.356(5) . ?
O5 B2 1.367(5) . ?
O6 B1 1.385(5) . ?

loop_
_geom_torsion_atom_site_label_1
_geom_torsion_atom_site_label_2
_geom_torsion_atom_site_label_3
_geom_torsion_atom_site_label_4
_geom_torsion
_geom_torsion_site_symmetry_1
_geom_torsion_site_symmetry_2
_geom_torsion_site_symmetry_3
_geom_torsion_site_symmetry_4
_geom_torsion_publ_flag
Ce1 O3 B1 O4 -135.8(3) 3_445 . . . ?
Ce1 O3 B1 O6 42.3(4) 3_445 . . . ?
Ce1 O4 B1 Ce1 157.6(4) . . . 3_445 ?
Ce1 O4 B1 O3 -135.4(3) . . . . ?
Ce1 O4 B1 O6 46.6(4) . . . . ?
Ce1 O5 B2 O1 -35.2(3) 5_766 . . . ?
Ce1 O5 B2 O2 142.7(3) 5_766 . . . ?
V1 O1 B2 Ce1 -85.2(2) 8_556 . . 5_766 ?
V1 O1 B2 Ce1 108.3(2) 2_655 . . 5_766 ?
V1 O1 B2 O2 -42.6(5) 2_655 . . . ?
V1 O1 B2 O2 123.8(3) 8_556 . . . ?
V1 O1 B2 O5 135.3(3) 2_655 . . . ?
V1 O1 B2 O5 -58.2(4) 8_556 . . . ?
V1 O2 B2 Ce1 7.1(7) 6_566 . . 5_766 ?
V1 O2 B2 O1 120.9(3) 6_566 . . . ?
V1 O2 B2 O5 -56.9(4) 6_566 . . . ?
V1 O3 B1 Ce1 -170.6(4) . . . 3_445 ?
V1 O3 B1 O4 53.5(6) . . . . ?
V1 O3 B1 O6 -128.4(3) . . . . ?
V1 O5 B2 Ce1 172.4(4) 4_655 . . 5_766 ?
V1 O5 B2 O1 137.2(3) 4_655 . . . ?
V1 O5 B2 O2 -44.9(5) 4_655 . . . ?
V1 O6 B1 Ce1 -101.1(2) 8_556 . . 3_445 ?
V1 O6 B1 O3 -132.6(3) 8_556 . . . ?
V1 O6 B1 O4 45.6(5) 8_556 . . . ?
V2 O2 B2 Ce1 -176.5(3) . . . 5_766 ?
V2 O2 B2 O1 -62.7(4) . . . . ?
V2 O2 B2 O5 119.5(3) . . . . ?
V2 O4 B1 Ce1 -24.8(7) . . . 3_445 ?
V2 O4 B1 O3 42.2(6) . . . . ?
V2 O4 B1 O6 -135.8(3) . . . . ?
V2 O6 B1 Ce1 80.4(3) 3_545 . . 3_445 ?
V2 O6 B1 O3 48.9(5) 3_545 . . . ?
V2 O6 B1 O4 -132.9(3) 3_545 . . . ?
